data_2209523
loop_
_publ_author_name
'Shao-Fa Sun'

_publ_section_title 2-(Dipropylamino)-4-[(4-methoxyphenyl)methylene]-1-phenyl-1<i>H</i>-imidazol-5(4<i>H</i>)-one
_journal_coeditor_code HB2089
_journal_issue 7
_journal_name_full 'Acta Crystallographica Section E'
_journal_page_first o3107
_journal_page_last o3108
_journal_paper_doi 10.1107/S1600536806024457
_journal_volume 62
_journal_year 2006
_chemical_formula_iupac 'C23 H27 N3 O2'
_chemical_formula_moiety 'C23 H27 N3 O2'
_chemical_formula_sum 'C23 H27 N3 O2'
_chemical_formula_weight 377.48
_chemical_melting_point 438
_chemical_name_systematic 2-(Dipropylamino)-4-[(4-methoxyphenyl)methylene]-1-phenyl-1H-imidazol-5(4H)-one
_space_group_IT_number 61
_symmetry_cell_setting orthorhombic
_symmetry_space_group_name_Hall '-P 2ac 2ab'
_symmetry_space_group_name_H-M 'P b c a'
_atom_sites_solution_hydrogens geom
_atom_sites_solution_primary direct
_atom_sites_solution_secondary difmap
_audit_creation_method SHELXL-97
_cell_angle_alpha 90.00
_cell_angle_beta 90.00
_cell_angle_gamma 90.00
_cell_formula_units_Z 8
_cell_length_a 8.2388(7)
_cell_length_b 19.9018(17)
_cell_length_c 25.697(2)
_cell_measurement_reflns_used 6889
_cell_measurement_temperature 292(2)
_cell_measurement_theta_max 23.67
_cell_measurement_theta_min 2.19
_cell_volume 4213.5(6)
_computing_cell_refinement 'SAINT (Bruker, 2001)'
_computing_data_collection 'SMART (Bruker, 2001)'
_computing_data_reduction SAINT
_computing_molecular_graphics 'PLATON (Spek, 2003)'
_computing_publication_material 'SHELXTL (Sheldrick, 2001)'
_computing_structure_refinement 'SHELXL97 (Sheldrick, 1997)'
_computing_structure_solution 'SHELXS97 (Sheldrick, 1997)'
_diffrn_ambient_temperature 292(2)
_diffrn_measured_fraction_theta_full 0.980
_diffrn_measured_fraction_theta_max 0.980
_diffrn_measurement_device_type 'Bruker SMART CCD'
_diffrn_measurement_method \w
_diffrn_radiation_monochromator graphite
_diffrn_radiation_source 'fine-focus sealed tube'
_diffrn_radiation_type MoK\a
_diffrn_radiation_wavelength 0.71073
_diffrn_reflns_av_R_equivalents 0.0631
_diffrn_reflns_av_sigmaI/netI 0.0382
_diffrn_reflns_limit_h_max 10
_diffrn_reflns_limit_h_min -10
_diffrn_reflns_limit_k_max 25
_diffrn_reflns_limit_k_min -25
_diffrn_reflns_limit_l_max 33
_diffrn_reflns_limit_l_min -33
_diffrn_reflns_number 40947
_diffrn_reflns_theta_full 28.30
_diffrn_reflns_theta_max 28.30
_diffrn_reflns_theta_min 2.05
_diffrn_standards_decay_% 0
_exptl_absorpt_coefficient_mu 0.077
_exptl_absorpt_correction_T_max 0.9923
_exptl_absorpt_correction_T_min 0.9773
_exptl_absorpt_correction_type multi-scan
_exptl_absorpt_process_details '(SADABS; Sheldrick, 2003)'
_exptl_crystal_colour colorless
_exptl_crystal_density_diffrn 1.190
_exptl_crystal_density_method 'not measured'
_exptl_crystal_description block
_exptl_crystal_F_000 1616
_exptl_crystal_size_max 0.30
_exptl_crystal_size_mid 0.20
_exptl_crystal_size_min 0.10
_refine_diff_density_max 0.218
_refine_diff_density_min -0.283
_refine_ls_extinction_method none
_refine_ls_goodness_of_fit_ref 1.021
_refine_ls_hydrogen_treatment constr
_refine_ls_matrix_type full
_refine_ls_number_parameters 285
_refine_ls_number_reflns 5130
_refine_ls_number_restraints 6
_refine_ls_restrained_S_all 1.027
_refine_ls_R_factor_all 0.0925
_refine_ls_R_factor_gt 0.0585
_refine_ls_shift/su_max 0.001
_refine_ls_shift/su_mean 0.000
_refine_ls_structure_factor_coef Fsqd
_refine_ls_weighting_details 'calc w=1/[\s^2^(Fo^2^)+(0.0891P)^2^] where P=(Fo^2^+2Fc^2^)/3'
_refine_ls_weighting_scheme calc
_refine_ls_wR_factor_gt 0.1496
_refine_ls_wR_factor_ref 0.1641
_reflns_number_gt 3292
_reflns_number_total 5130
_reflns_threshold_expression I>2\s(I)
_cod_data_source_file hb2089.cif
_cod_data_source_block I
_cod_depositor_comments
;
The following automatic conversions were performed:
'_symmetry_cell_setting' value 'Orthorhombic' changed to 'orthorhombic'
according to '/home/saulius/struct/CIF-dictionaries/cif_core.dic'
dictionary named 'cif_core.dic' version 2.4.1 from 2010-06-29.

Automatic conversion script
Id: cif_fix_enum 1527 2010-12-29 10:47:43Z saulius 

The following automatic conversions were performed:

'_symmetry_cell_setting' value 'Orthorhombic' changed to
'orthorhombic' according to
/home/saulius/struct/CIF-dictionaries/cif_core.dic dictionary named
'cif_core.dic' version 2.4.1 from 2010-06-29.

Automatic conversion script
Id: cif_fix_values 1715 2011-07-08 13:25:40Z adriana 
;
_cod_original_cell_volume 4213.4(6)
_cod_database_code 2209523
_cod_database_fobs_code 2209523

loop_
_symmetry_equiv_pos_as_xyz
'x, y, z'
'-x+1/2, -y, z+1/2'
'-x, y+1/2, -z+1/2'
'x+1/2, -y+1/2, -z'
'-x, -y, -z'
'x-1/2, y, -z-1/2'
'x, -y-1/2, z-1/2'
'-x-1/2, y-1/2, z'

loop_
_atom_site_type_symbol
_atom_site_label
_atom_site_fract_x
_atom_site_fract_y
_atom_site_fract_z
_atom_site_U_iso_or_equiv
_atom_site_adp_type
_atom_site_calc_flag
_atom_site_refinement_flags
_atom_site_occupancy
_atom_site_disorder_assembly
_atom_site_disorder_group
C C1 0.3033(3) 0.24871(11) 0.23220(8) 0.0795(7) Uani d . 1 . .
H H1A 0.1923 0.2340 0.2315 0.119 Uiso calc R 1 . .
H H1B 0.3358 0.2619 0.1978 0.119 Uiso calc R 1 . .
H H1C 0.3138 0.2863 0.2554 0.119 Uiso calc R 1 . .
C C2 0.3773(2) 0.17042(9) 0.29855(6) 0.0502(4) Uani d . 1 . .
C C3 0.4901(2) 0.12404(10) 0.31604(7) 0.0582(5) Uani d . 1 . .
H H3 0.5765 0.1118 0.2948 0.070 Uiso calc R 1 . .
C C4 0.4749(2) 0.09599(9) 0.36461(6) 0.0514(4) Uani d . 1 . .
H H4 0.5524 0.0654 0.3761 0.062 Uiso calc R 1 . .
C C5 0.34472(18) 0.11270(7) 0.39710(6) 0.0407(4) Uani d . 1 . .
C C6 0.2336(2) 0.15936(8) 0.37881(6) 0.0476(4) Uani d . 1 . .
H H6 0.1466 0.1716 0.3998 0.057 Uiso calc R 1 . .
C C7 0.2490(2) 0.18825(8) 0.33011(6) 0.0507(4) Uani d . 1 . .
H H7 0.1731 0.2196 0.3187 0.061 Uiso calc R 1 . .
C C8 0.33305(19) 0.08033(8) 0.44784(6) 0.0433(4) Uani d . 1 . .
H H8 0.4224 0.0546 0.4575 0.052 Uiso calc R 1 . .
C C9 0.21111(19) 0.08240(7) 0.48274(6) 0.0396(4) Uani d . 1 . .
C C10 0.21958(19) 0.04634(8) 0.53277(6) 0.0433(4) Uani d . 1 . .
C C11 0.05178(19) 0.04857(8) 0.61185(5) 0.0416(4) Uani d . 1 . .
C C12 0.0372(2) -0.01662(9) 0.62872(7) 0.0571(5) Uani d . 1 . .
H H12 0.0338 -0.0517 0.6048 0.068 Uiso calc R 1 . .
C C13 0.0278(3) -0.02978(11) 0.68124(7) 0.0790(7) Uani d . 1 . .
H H13 0.0182 -0.0739 0.6928 0.095 Uiso calc R 1 . .
C C14 0.0325(3) 0.02186(11) 0.71656(7) 0.0855(7) Uani d . 1 . .
H H14 0.0259 0.0128 0.7520 0.103 Uiso calc R 1 . .
C C15 0.0470(3) 0.08664(11) 0.69965(7) 0.0824(7) Uani d . 1 . .
H H15 0.0500 0.1216 0.7236 0.099 Uiso calc R 1 . .
C C16 0.0574(2) 0.10036(9) 0.64684(7) 0.0607(5) Uani d . 1 . .
H H16 0.0680 0.1444 0.6353 0.073 Uiso calc R 1 . .
C C17 -0.0147(2) 0.10276(8) 0.52269(6) 0.0438(4) Uani d . 1 A .
C C18 -0.2796(2) 0.09601(9) 0.56884(6) 0.0561(5) Uani d . 1 A .
H H18A -0.2274 0.0587 0.5864 0.067 Uiso calc R 1 . .
H H18B -0.3708 0.0782 0.5494 0.067 Uiso calc R 1 . .
C C19 -0.3418(3) 0.14440(10) 0.60886(8) 0.0713(6) Uani d . 1 . .
H H19A -0.4058 0.1790 0.5919 0.086 Uiso calc R 1 . .
H H19B -0.2510 0.1659 0.6262 0.086 Uiso calc R 1 . .
C C20 -0.4452(3) 0.10827(13) 0.64866(9) 0.0997(9) Uani d . 1 . .
H H20A -0.5334 0.0860 0.6314 0.150 Uiso calc R 1 . .
H H20B -0.4875 0.1402 0.6732 0.150 Uiso calc R 1 . .
H H20C -0.3802 0.0757 0.6667 0.150 Uiso calc R 1 . .
C C21 -0.2512(3) 0.15675(15) 0.48652(11) 0.0501(9) Uani d PD 0.677(5) A 1
H H21A -0.2248 0.1323 0.4550 0.060 Uiso calc PR 0.677(5) A 1
H H21B -0.3677 0.1550 0.4917 0.060 Uiso calc PR 0.677(5) A 1
C C22 -0.1955(4) 0.22843(15) 0.48227(13) 0.0603(9) Uani d PD 0.677(5) A 1
H H22A -0.0778 0.2300 0.4817 0.072 Uiso calc PR 0.677(5) A 1
H H22B -0.2328 0.2537 0.5123 0.072 Uiso calc PR 0.677(5) A 1
C C23 -0.2624(8) 0.2597(3) 0.4329(2) 0.0805(15) Uani d PD 0.677(5) A 1
H H23A -0.2264 0.2343 0.4033 0.121 Uiso calc PR 0.677(5) A 1
H H23B -0.2242 0.3052 0.4299 0.121 Uiso calc PR 0.677(5) A 1
H H23C -0.3788 0.2596 0.4341 0.121 Uiso calc PR 0.677(5) A 1
C C21' -0.1943(7) 0.1976(3) 0.5070(2) 0.0451(16) Uani d PD 0.323(5) A 2
H H21C -0.2568 0.2264 0.5299 0.054 Uiso calc PR 0.323(5) A 2
H H21D -0.0924 0.2195 0.4987 0.054 Uiso calc PR 0.323(5) A 2
C C22' -0.2895(8) 0.1804(3) 0.4579(2) 0.0561(18) Uani d PD 0.323(5) A 2
H H22C -0.2334 0.1446 0.4398 0.067 Uiso calc PR 0.323(5) A 2
H H22D -0.3953 0.1635 0.4680 0.067 Uiso calc PR 0.323(5) A 2
C C23' -0.3131(19) 0.2378(4) 0.4210(5) 0.077(3) Uani d PD 0.323(5) A 2
H H23D -0.3643 0.2745 0.4389 0.116 Uiso calc PR 0.323(5) A 2
H H23E -0.3805 0.2237 0.3925 0.116 Uiso calc PR 0.323(5) A 2
H H23F -0.2096 0.2521 0.4078 0.116 Uiso calc PR 0.323(5) A 2
N N1 0.06302(16) 0.11546(7) 0.47960(5) 0.0479(4) Uani d . 1 . .
N N2 0.07157(15) 0.06132(6) 0.55712(4) 0.0412(3) Uani d . 1 . .
N N3 -0.16450(18) 0.12609(10) 0.53256(6) 0.0720(5) Uani d D 1 . .
O O1 0.40308(17) 0.19569(7) 0.24956(5) 0.0728(4) Uani d . 1 . .
O O2 0.32543(15) 0.01202(7) 0.55148(5) 0.0680(4) Uani d . 1 . .

loop_
_atom_site_aniso_label
_atom_site_aniso_U_11
_atom_site_aniso_U_22
_atom_site_aniso_U_33
_atom_site_aniso_U_12
_atom_site_aniso_U_13
_atom_site_aniso_U_23
C1 0.0839(16) 0.0946(16) 0.0600(12) -0.0145(13) -0.0054(11) 0.0335(11)
C2 0.0574(11) 0.0576(10) 0.0355(8) -0.0049(8) 0.0033(8) 0.0047(7)
C3 0.0590(11) 0.0703(12) 0.0454(10) 0.0095(9) 0.0171(8) 0.0016(9)
C4 0.0519(10) 0.0556(10) 0.0466(10) 0.0107(8) 0.0093(8) 0.0029(8)
C5 0.0434(9) 0.0403(8) 0.0385(8) 0.0016(7) 0.0037(7) 0.0010(6)
C6 0.0495(10) 0.0514(9) 0.0419(9) 0.0058(8) 0.0087(7) 0.0028(7)
C7 0.0519(10) 0.0531(10) 0.0473(9) 0.0052(8) 0.0017(8) 0.0104(7)
C8 0.0423(9) 0.0444(8) 0.0432(9) 0.0074(7) 0.0020(7) 0.0036(7)
C9 0.0421(9) 0.0415(8) 0.0351(8) 0.0046(7) 0.0015(6) 0.0035(6)
C10 0.0431(9) 0.0459(9) 0.0408(8) 0.0066(7) 0.0013(7) 0.0064(7)
C11 0.0453(9) 0.0468(9) 0.0326(8) -0.0011(7) 0.0003(7) 0.0063(7)
C12 0.0823(14) 0.0478(10) 0.0411(9) -0.0059(9) -0.0025(9) 0.0038(7)
C13 0.129(2) 0.0619(12) 0.0460(11) -0.0156(12) -0.0026(12) 0.0189(10)
C14 0.141(2) 0.0832(15) 0.0325(10) -0.0243(14) -0.0034(12) 0.0089(10)
C15 0.132(2) 0.0727(14) 0.0429(11) -0.0230(13) 0.0050(12) -0.0111(10)
C16 0.0863(15) 0.0502(10) 0.0455(10) -0.0109(9) 0.0041(9) 0.0015(8)
C17 0.0441(9) 0.0515(9) 0.0359(8) 0.0111(7) 0.0031(7) 0.0070(7)
C18 0.0484(10) 0.0693(12) 0.0506(10) 0.0097(9) 0.0052(8) 0.0003(8)
C19 0.0754(14) 0.0700(13) 0.0685(13) 0.0124(10) 0.0206(11) -0.0014(10)
C20 0.109(2) 0.116(2) 0.0732(15) 0.0156(15) 0.0492(14) 0.0065(14)
C21 0.0407(15) 0.0602(18) 0.0495(18) 0.0076(13) 0.0011(13) 0.0035(14)
C22 0.0610(18) 0.0544(19) 0.066(2) 0.0123(14) 0.0016(15) 0.0066(16)
C23 0.098(4) 0.076(3) 0.068(3) 0.023(3) 0.000(2) 0.024(3)
C21' 0.050(3) 0.030(3) 0.056(4) 0.007(2) 0.008(3) 0.007(3)
C22' 0.070(4) 0.052(3) 0.046(4) 0.016(3) -0.017(3) 0.011(3)
C23' 0.116(10) 0.060(6) 0.056(5) -0.002(5) -0.018(4) 0.014(4)
N1 0.0469(8) 0.0602(9) 0.0367(7) 0.0153(6) 0.0067(6) 0.0109(6)
N2 0.0443(8) 0.0462(7) 0.0331(7) 0.0070(6) 0.0027(6) 0.0077(5)
N3 0.0568(10) 0.1049(13) 0.0543(9) 0.0387(9) 0.0217(7) 0.0393(9)
O1 0.0783(10) 0.0964(10) 0.0437(7) 0.0067(8) 0.0129(6) 0.0205(7)
O2 0.0565(8) 0.0861(9) 0.0613(8) 0.0287(7) 0.0074(6) 0.0307(7)

loop_
_atom_type_symbol
_atom_type_description
_atom_type_scat_dispersion_real
_atom_type_scat_dispersion_imag
_atom_type_scat_source
C C 0.0033 0.0016 'International Tables Vol C Tables 4.2.6.8 and 6.1.1.4'
H H 0.0000 0.0000 'International Tables Vol C Tables 4.2.6.8 and 6.1.1.4'
N N 0.0061 0.0033 'International Tables Vol C Tables 4.2.6.8 and 6.1.1.4'
O O 0.0106 0.0060 'International Tables Vol C Tables 4.2.6.8 and 6.1.1.4'

loop_
_geom_angle_atom_site_label_1
_geom_angle_atom_site_label_2
_geom_angle_atom_site_label_3
_geom_angle
O1 C1 H1A 109.5
O1 C1 H1B 109.5
H1A C1 H1B 109.5
O1 C1 H1C 109.5
H1A C1 H1C 109.5
H1B C1 H1C 109.5
O1 C2 C7 124.33(16)
O1 C2 C3 115.98(16)
C7 C2 C3 119.69(15)
C4 C3 C2 120.33(16)
C4 C3 H3 119.8
C2 C3 H3 119.8
C3 C4 C5 121.03(16)
C3 C4 H4 119.5
C5 C4 H4 119.5
C6 C5 C4 117.58(14)
C6 C5 C8 123.78(14)
C4 C5 C8 118.64(14)
C7 C6 C5 121.69(15)
C7 C6 H6 119.2
C5 C6 H6 119.2
C2 C7 C6 119.67(16)
C2 C7 H7 120.2
C6 C7 H7 120.2
C9 C8 C5 129.13(15)
C9 C8 H8 115.4
C5 C8 H8 115.4
C8 C9 N1 129.13(14)
C8 C9 C10 122.03(14)
N1 C9 C10 108.84(12)
O2 C10 N2 124.79(14)
O2 C10 C9 131.06(15)
N2 C10 C9 104.15(12)
C16 C11 C12 120.47(15)
C16 C11 N2 120.38(14)
C12 C11 N2 119.03(14)
C11 C12 C13 119.61(17)
C11 C12 H12 120.2
C13 C12 H12 120.2
C14 C13 C12 120.29(18)
C14 C13 H13 119.9
C12 C13 H13 119.9
C15 C14 C13 119.96(18)
C15 C14 H14 120.0
C13 C14 H14 120.0
C14 C15 C16 120.17(18)
C14 C15 H15 119.9
C16 C15 H15 119.9
C11 C16 C15 119.51(17)
C11 C16 H16 120.2
C15 C16 H16 120.2
N1 C17 N3 122.99(14)
N1 C17 N2 113.64(13)
N3 C17 N2 123.35(14)
N3 C18 C19 113.39(16)
N3 C18 H18A 108.9
C19 C18 H18A 108.9
N3 C18 H18B 108.9
C19 C18 H18B 108.9
H18A C18 H18B 107.7
C18 C19 C20 110.53(18)
C18 C19 H19A 109.5
C20 C19 H19A 109.5
C18 C19 H19B 109.5
C20 C19 H19B 109.5
H19A C19 H19B 108.1
C19 C20 H20A 109.5
C19 C20 H20B 109.5
H20A C20 H20B 109.5
C19 C20 H20C 109.5
H20A C20 H20C 109.5
H20B C20 H20C 109.5
C22 C21 N3 107.2(2)
C22 C21 H21A 110.3
N3 C21 H21A 110.3
C22 C21 H21B 110.3
N3 C21 H21B 110.3
H21A C21 H21B 108.5
C21 C22 C23 109.9(3)
C21 C22 H22A 109.7
C23 C22 H22A 109.7
C21 C22 H22B 109.7
C23 C22 H22B 109.7
H22A C22 H22B 108.2
C22' C21' N3 102.7(4)
C22' C21' H21C 111.2
N3 C21' H21C 111.2
C22' C21' H21D 111.2
N3 C21' H21D 111.2
H21C C21' H21D 109.1
C23' C22' C21' 114.8(6)
C23' C22' H22C 108.6
C21' C22' H22C 108.6
C23' C22' H22D 108.6
C21' C22' H22D 108.6
H22C C22' H22D 107.5
C22' C23' H23D 109.5
C22' C23' H23E 109.5
H23D C23' H23E 109.5
C22' C23' H23F 109.5
H23D C23' H23F 109.5
H23E C23' H23F 109.5
C17 N1 C9 106.87(12)
C10 N2 C17 106.50(12)
C10 N2 C11 119.81(12)
C17 N2 C11 131.53(13)
C17 N3 C18 125.19(15)
C17 N3 C21 115.23(15)
C18 N3 C21 111.05(16)
C17 N3 C21' 112.0(2)
C18 N3 C21' 122.2(2)
C21 N3 C21' 40.6(2)
C2 O1 C1 118.31(15)

loop_
_geom_bond_atom_site_label_1
_geom_bond_atom_site_label_2
_geom_bond_distance
C1 O1 1.410(2)
C1 H1A 0.9600
C1 H1B 0.9600
C1 H1C 0.9600
C2 O1 1.3722(18)
C2 C7 1.379(2)
C2 C3 1.385(2)
C3 C4 1.373(2)
C3 H3 0.9300
C4 C5 1.399(2)
C4 H4 0.9300
C5 C6 1.386(2)
C5 C8 1.457(2)
C6 C7 1.383(2)
C6 H6 0.9300
C7 H7 0.9300
C8 C9 1.347(2)
C8 H8 0.9300
C9 N1 1.388(2)
C9 C10 1.474(2)
C10 O2 1.2076(18)
C10 N2 1.403(2)
C11 C16 1.369(2)
C11 C12 1.373(2)
C11 N2 1.4383(18)
C12 C13 1.377(2)
C12 H12 0.9300
C13 C14 1.372(3)
C13 H13 0.9300
C14 C15 1.366(3)
C14 H14 0.9300
C15 C16 1.387(2)
C15 H15 0.9300
C16 H16 0.9300
C17 N1 1.3038(18)
C17 N3 1.343(2)
C17 N2 1.4027(19)
C18 N3 1.458(2)
C18 C19 1.499(2)
C18 H18A 0.9700
C18 H18B 0.9700
C19 C20 1.513(3)
C19 H19A 0.9700
C19 H19B 0.9700
C20 H20A 0.9600
C20 H20B 0.9600
C20 H20C 0.9600
C21 C22 1.503(4)
C21 N3 1.510(3)
C21 H21A 0.9700
C21 H21B 0.9700
C22 C23 1.518(5)
C22 H22A 0.9700
C22 H22B 0.9700
C23 H23A 0.9600
C23 H23B 0.9600
C23 H23C 0.9600
C21' C22' 1.525(7)
C21' N3 1.586(5)
C21' H21C 0.9700
C21' H21D 0.9700
C22' C23' 1.499(8)
C22' H22C 0.9700
C22' H22D 0.9700
C23' H23D 0.9600
C23' H23E 0.9600
C23' H23F 0.9600

loop_
_geom_hbond_atom_site_label_D
_geom_hbond_atom_site_label_H
_geom_hbond_atom_site_label_A
_geom_hbond_site_symmetry_A
_geom_hbond_distance_DH
_geom_hbond_distance_HA
_geom_hbond_distance_DA
_geom_hbond_angle_DHA
C8 H8 O2 5_656 0.93 2.48 3.361(2) 159
C6 H6 N1 . 0.93 2.43 3.074(2) 126
C1 H1A O1 6_556 0.96 2.55 3.493(3) 168

loop_
_geom_torsion_atom_site_label_1
_geom_torsion_atom_site_label_2
_geom_torsion_atom_site_label_3
_geom_torsion_atom_site_label_4
_geom_torsion
O1 C2 C3 C4 179.86(17)
C7 C2 C3 C4 -0.2(3)
C2 C3 C4 C5 1.0(3)
C3 C4 C5 C6 -1.1(3)
C3 C4 C5 C8 178.78(16)
C4 C5 C6 C7 0.5(2)
C8 C5 C6 C7 -179.34(16)
O1 C2 C7 C6 179.57(16)
C3 C2 C7 C6 -0.4(3)
C5 C6 C7 C2 0.2(3)
C6 C5 C8 C9 8.3(3)
C4 C5 C8 C9 -171.60(16)
C5 C8 C9 N1 0.6(3)
C5 C8 C9 C10 -179.91(15)
C8 C9 C10 O2 1.0(3)
N1 C9 C10 O2 -179.41(18)
C8 C9 C10 N2 179.91(14)
N1 C9 C10 N2 -0.52(17)
C16 C11 C12 C13 0.2(3)
N2 C11 C12 C13 176.20(19)
C11 C12 C13 C14 0.1(4)
C12 C13 C14 C15 -0.1(4)
C13 C14 C15 C16 -0.2(4)
C12 C11 C16 C15 -0.5(3)
N2 C11 C16 C15 -176.45(19)
C14 C15 C16 C11 0.5(3)
N3 C18 C19 C20 -173.62(18)
N3 C21 C22 C23 173.2(3)
N3 C21' C22' C23' -170.8(8)
N3 C17 N1 C9 -178.89(18)
N2 C17 N1 C9 -0.22(19)
C8 C9 N1 C17 179.99(17)
C10 C9 N1 C17 0.46(18)
O2 C10 N2 C17 179.36(17)
C9 C10 N2 C17 0.38(16)
O2 C10 N2 C11 14.2(2)
C9 C10 N2 C11 -164.78(13)
N1 C17 N2 C10 -0.12(19)
N3 C17 N2 C10 178.54(17)
N1 C17 N2 C11 162.61(15)
N3 C17 N2 C11 -18.7(3)
C16 C11 N2 C10 103.32(18)
C12 C11 N2 C10 -72.7(2)
C16 C11 N2 C17 -57.5(2)
C12 C11 N2 C17 126.43(19)
N1 C17 N3 C18 156.36(17)
N2 C17 N3 C18 -22.2(3)
N1 C17 N3 C21 11.5(3)
N2 C17 N3 C21 -167.08(18)
N1 C17 N3 C21' -32.9(3)
N2 C17 N3 C21' 148.6(3)
C19 C18 N3 C17 125.6(2)
C19 C18 N3 C21 -88.2(2)
C19 C18 N3 C21' -44.2(3)
C22 C21 N3 C17 -83.9(3)
C22 C21 N3 C18 126.4(2)
C22 C21 N3 C21' 11.1(3)
C22' C21' N3 C17 100.0(4)
C22' C21' N3 C18 -89.0(4)
C22' C21' N3 C21 -3.7(3)
C7 C2 O1 C1 7.4(3)
C3 C2 O1 C1 -172.70(18)
